data_7702598
loop_
_publ_author_name
'Zhang, Hua-Xin'
'Kang, Bei-Sheng'
'Xu, An-Wu'
'Chen, Zhong-Ning'
'Zhou, Zhong-Yuan'
'Chan, Albert S. C.'
'Yu, Kai-Bei'
'Ren, Chen'

_publ_section_title
;
 Supramolecular architectures from the self-assembly of
 trans-oxamidato-bridged dicopper(II) building blocks and
 phenyldicarboxylates
;
_journal_issue 18
_journal_name_full 'Journal of the Chemical Society, Dalton Transactions'
_journal_page_first 2559
_journal_paper_doi 10.1039/b102570h
_journal_year 2001
_chemical_formula_sum 'C14 H20 Cu2 N4 O8'
_chemical_formula_weight 499.42
_space_group_IT_number 29
_space_group_name_Hall 'P 2c -2ac'
_space_group_name_H-M_alt 'P c a 21'
_symmetry_cell_setting orthorhombic
_symmetry_space_group_name_H-M 'P c a 21'
_atom_sites_solution_hydrogens geom
_atom_sites_solution_primary direct
_atom_sites_solution_secondary difmap
_audit_creation_method SHELXL
_cell_angle_alpha 90.00
_cell_angle_beta 90.00
_cell_angle_gamma 90.00
_cell_formula_units_Z 4
_cell_length_a 15.951(2)
_cell_length_b 7.8879(8)
_cell_length_c 14.8260(15)
_cell_measurement_reflns_used CCD
_cell_measurement_temperature 293(2)
_cell_measurement_theta_max 25.0
_cell_measurement_theta_min 1.0
_cell_volume 1865.4(4)
_computing_cell_refinement 'BRUKER SMART'
_computing_data_collection 'BRUKER SMART'
_computing_data_reduction SHELXTL
_computing_molecular_graphics SHELXTL
_computing_publication_material SHELXTL
_computing_structure_refinement 'SHELXL-93 (Sheldrick, 1993)'
_computing_structure_solution 'SHELXS-86 (Sheldrick, 1990)'
_diffrn_ambient_temperature 293(2)
_diffrn_measurement_device 'BRUKER CCD AREA DETECTOR'
_diffrn_measurement_method 'PHI AND OMEGA SCAN'
_diffrn_radiation_monochromator graphite
_diffrn_radiation_source 'fine-focus sealed tube'
_diffrn_radiation_type MoK\a
_diffrn_radiation_wavelength 0.71073
_diffrn_reflns_av_R_equivalents 0.0478
_diffrn_reflns_av_sigmaI/netI 0.0500
_diffrn_reflns_limit_h_max 20
_diffrn_reflns_limit_h_min -20
_diffrn_reflns_limit_k_max 5
_diffrn_reflns_limit_k_min -10
_diffrn_reflns_limit_l_max 19
_diffrn_reflns_limit_l_min -19
_diffrn_reflns_number 11849
_diffrn_reflns_theta_max 27.53
_diffrn_reflns_theta_min 2.55
_exptl_absorpt_coefficient_mu 2.331
_exptl_absorpt_correction_type SADABS
_exptl_crystal_colour 'BLACK BLUE'
_exptl_crystal_density_diffrn 1.778
_exptl_crystal_description PRISM
_exptl_crystal_F_000 1016
_exptl_crystal_size_max 0.18
_exptl_crystal_size_mid 0.10
_exptl_crystal_size_min 0.08
_refine_diff_density_max 0.548
_refine_diff_density_min -0.292
_refine_diff_density_rms 0.079
_refine_ls_abs_structure_details 'Flack H D (1983), Acta Cryst. A39, 876-881'
_refine_ls_abs_structure_Flack 0.011(14)
_refine_ls_extinction_method none
_refine_ls_goodness_of_fit_all 0.944
_refine_ls_goodness_of_fit_obs 1.002
_refine_ls_matrix_type full
_refine_ls_number_parameters 313
_refine_ls_number_reflns 4245
_refine_ls_number_restraints 1
_refine_ls_restrained_S_all 0.966
_refine_ls_restrained_S_obs 1.002
_refine_ls_R_factor_all 0.0472
_refine_ls_R_factor_obs 0.0361
_refine_ls_shift/esd_max -0.279
_refine_ls_shift/esd_mean 0.030
_refine_ls_structure_factor_coef Fsqd
_refine_ls_weighting_details 'w=1/[\s^2^(Fo^2^)+(0.0426P)^2^+0.0000P] where P=(Fo^2^+2Fc^2^)/3'
_refine_ls_weighting_scheme calc
_refine_ls_wR_factor_all 0.0843
_refine_ls_wR_factor_obs 0.0782
_reflns_number_observed 3455
_reflns_number_total 4246
_reflns_observed_criterion >2sigma(I)
_cod_data_source_file b102570h.txt
_cod_data_source_block Compound_3
_cod_depositor_comments
;
The following automatic conversions were performed:

data item '_symmetry_cell_setting' value 'Orthorhombic' was changed
to 'orthorhombic' in accordance with the
/home/saulius/struct/COD-crude-data/automatic-downloads/DataCite-retrospective/RSC/depositions/lib/dictionaries/cif_core.dic
dictionary named 'cif_core.dic' version 2.4.2 last updated on
2011-04-26.

data item '_refine_ls_weighting_scheme' value 'calc
w=1/[\s^2^(Fo^2^)+(0.0426P)^2^+0.0000P] where P=(Fo^2^+2Fc^2^)/3' was
changed to 'calc'. A new data item '_refine_ls_weighting_details' was
created with the value set to
'w=1/[\s^2^(Fo^2^)+(0.0426P)^2^+0.0000P] where P=(Fo^2^+2Fc^2^)/3'.

Automatic conversion script
Id: cif_fix_values 6909 2019-04-08 15:41:33Z antanas 
;
_cod_original_cell_volume 1865.5(3)
_cod_original_sg_symbol_H-M Pca2(1)
_cod_database_code 7702598

loop_
_symmetry_equiv_pos_as_xyz
'x, y, z'
'-x, -y, z+1/2'
'x+1/2, -y, z'
'-x+1/2, y, z+1/2'

loop_
_atom_site_aniso_label
_atom_site_aniso_U_11
_atom_site_aniso_U_22
_atom_site_aniso_U_33
_atom_site_aniso_U_23
_atom_site_aniso_U_13
_atom_site_aniso_U_12
Cu1 0.0320(2) 0.0229(2) 0.0342(2) 0.0005(2) -0.0013(2) -0.0022(2)
Cu2 0.0345(3) 0.0232(2) 0.0367(3) 0.0015(2) -0.0008(2) -0.0015(2)
N1 0.036(2) 0.023(2) 0.036(2) 0.0037(15) -0.004(2) -0.0042(14)
N2 0.046(2) 0.032(2) 0.034(2) 0.005(2) 0.005(2) 0.004(2)
N3 0.041(2) 0.029(2) 0.031(2) 0.0012(15) -0.006(2) -0.005(2)
N4 0.052(2) 0.033(2) 0.039(2) 0.007(2) 0.006(2) 0.008(2)
O1 0.0374(14) 0.0261(13) 0.0352(14) 0.0018(14) -0.007(2) -0.0030(11)
O2 0.0386(14) 0.0222(12) 0.0392(15) 0.0022(14) -0.010(2) -0.0028(11)
O3 0.042(2) 0.039(2) 0.080(3) -0.023(2) 0.013(2) 0.001(2)
O4 0.0243(15) 0.0320(15) 0.043(2) -0.0018(12) 0.0026(13) -0.0059(11)
O5 0.036(2) 0.036(2) 0.067(2) 0.019(2) 0.006(2) -0.0027(13)
O6 0.029(2) 0.0251(14) 0.050(2) -0.0003(13) 0.0044(13) 0.0038(12)
O7W 0.045(2) 0.064(2) 0.045(2) -0.002(2) -0.006(2) -0.007(2)
O8W 0.047(2) 0.066(3) 0.057(2) 0.010(2) 0.003(2) 0.005(2)
C1 0.024(2) 0.028(2) 0.039(3) -0.002(2) 0.000(2) 0.0018(14)
C2 0.022(2) 0.029(2) 0.035(2) -0.004(2) -0.003(2) 0.0002(15)
C3 0.048(3) 0.036(3) 0.037(3) -0.001(2) -0.006(2) -0.006(2)
C4 0.045(3) 0.046(3) 0.039(3) 0.007(2) -0.009(2) -0.003(2)
C5 0.065(4) 0.047(3) 0.034(3) 0.005(2) -0.017(2) -0.008(3)
C6 0.074(4) 0.055(3) 0.039(3) 0.010(3) -0.019(3) 0.001(3)
C7 0.027(2) 0.024(2) 0.035(2) 0.007(2) -0.005(2) 0.0012(14)
C8 0.028(2) 0.022(2) 0.041(2) 0.002(2) 0.011(2) 0.004(2)
C9 0.031(2) 0.030(2) 0.061(3) 0.010(2) 0.010(3) 0.009(2)
C10 0.036(2) 0.023(2) 0.097(4) 0.008(3) 0.028(3) 0.007(2)
C11 0.038(3) 0.019(2) 0.120(5) -0.017(3) 0.029(3) -0.008(2)
C12 0.026(3) 0.037(3) 0.079(5) -0.014(3) 0.010(3) -0.002(2)
C13 0.023(2) 0.028(2) 0.045(2) -0.007(2) 0.014(2) -0.003(2)
C14 0.027(2) 0.028(2) 0.033(3) -0.006(2) 0.001(2) -0.002(2)

loop_
_atom_site_label
_atom_site_type_symbol
_atom_site_fract_x
_atom_site_fract_y
_atom_site_fract_z
_atom_site_U_iso_or_equiv
_atom_site_thermal_displace_type
_atom_site_occupancy
_atom_site_calc_flag
_atom_site_refinement_flags
Cu1 Cu 0.64299(3) 0.29023(6) 0.61682(4) 0.02971(12) Uani 1 d .
Cu2 Cu 0.59980(3) -0.33893(6) 0.72953(3) 0.03149(13) Uani 1 d .
N1 N 0.5976(2) 0.0784(4) 0.5748(3) 0.0317(8) Uani 1 d .
N2 N 0.6066(3) 0.3709(5) 0.4944(3) 0.0375(9) Uani 1 d .
H2A H 0.5839(30) 0.4625(69) 0.5017(34) 0.047(16) Uiso 1 d .
H2B H 0.6579(33) 0.3643(66) 0.4479(40) 0.064(16) Uiso 1 d .
N3 N 0.6439(2) -0.1279(4) 0.7734(2) 0.0335(8) Uani 1 d .
N4 N 0.6463(2) -0.4322(5) 0.8452(3) 0.0414(9) Uani 1 d .
H4C H 0.6057(2) -0.4406(5) 0.8871(3) 0.050 Uiso 1 calc R
H4D H 0.6685(2) -0.5357(5) 0.8361(3) 0.050 Uiso 1 calc R
O1 O 0.6648(2) 0.1523(3) 0.7308(2) 0.0329(6) Uani 1 d .
O2 O 0.5740(2) -0.1998(3) 0.6187(2) 0.0333(6) Uani 1 d .
O3 O 0.8127(2) 0.3857(4) 0.5750(3) 0.0535(10) Uani 1 d .
O4 O 0.7072(2) 0.4898(4) 0.6529(2) 0.0332(7) Uani 1 d .
O5 O 0.9272(2) 0.3934(4) 0.7449(3) 0.0463(9) Uani 1 d .
O6 O 1.0356(2) 0.5358(3) 0.6924(2) 0.0346(7) Uani 1 d .
O7W O 0.7869(2) 0.2965(4) 0.8383(2) 0.0514(9) Uani 1 d .
O8W O 0.9656(3) 0.3523(5) 0.4874(3) 0.0567(10) Uani 1 d .
H8WA H 0.9991(38) 0.2888(72) 0.5302(40) 0.057(17) Uiso 1 d .
H8WB H 0.9179(37) 0.3661(68) 0.5096(39) 0.054(18) Uiso 1 d .
C1 C 0.6395(2) -0.0024(5) 0.7199(3) 0.0302(9) Uani 1 d .
C2 C 0.5997(2) -0.0483(5) 0.6296(3) 0.0285(9) Uani 1 d .
C3 C 0.5634(4) 0.0739(6) 0.4846(3) 0.0404(11) Uani 1 d .
H3A H 0.5201(31) -0.0012(79) 0.4853(37) 0.060(16) Uiso 1 d .
H3B H 0.5990(28) 0.0398(61) 0.4528(35) 0.036(14) Uiso 1 d .
C4 C 0.5381(3) 0.2536(6) 0.4626(4) 0.0434(11) Uani 1 d .
H4A H 0.5195(33) 0.2865(64) 0.4100(36) 0.049(15) Uiso 1 d .
H4B H 0.4812(26) 0.2711(50) 0.4979(28) 0.025(11) Uiso 1 d .
C5 C 0.6834(4) -0.1328(7) 0.8631(3) 0.0490(13) Uani 1 d .
H5A H 0.7280(39) -0.0685(69) 0.8607(49) 0.076(22) Uiso 1 d .
H5B H 0.6385(35) -0.0806(87) 0.9191(43) 0.091(22) Uiso 1 d .
C6 C 0.7120(4) -0.3114(7) 0.8752(4) 0.0560(15) Uani 1 d .
H6A H 0.7728(41) -0.3173(70) 0.8281(44) 0.074(19) Uiso 1 d .
H6B H 0.7255(33) -0.3291(65) 0.9296(40) 0.057(18) Uiso 1 d .
C7 C 0.7820(2) 0.4981(4) 0.6214(3) 0.0289(8) Uani 1 d .
C8 C 0.8282(2) 0.6614(5) 0.6415(3) 0.0304(9) Uani 1 d .
C9 C 0.7900(3) 0.8105(5) 0.6120(4) 0.0406(10) Uani 1 d .
H9 H 0.7400(30) 0.8073(48) 0.5871(28) 0.025(11) Uiso 1 d .
C10 C 0.8247(3) 0.9661(6) 0.6279(4) 0.0520(15) Uani 1 d .
H10 H 0.7997(3) 1.0634(6) 0.6049(4) 0.062 Uiso 1 calc R
C11 C 0.8965(3) 0.9773(6) 0.6779(5) 0.059(2) Uani 1 d .
H11 H 0.9208(32) 1.0492(72) 0.6944(40) 0.056(18) Uiso 1 d .
C12 C 0.9365(3) 0.8311(7) 0.7033(5) 0.047(2) Uani 1 d .
H12 H 0.9647(25) 0.8301(55) 0.7279(33) 0.009(12) Uiso 1 d .
C13 C 0.9059(2) 0.6721(5) 0.6851(3) 0.0321(9) Uani 1 d .
C14 C 0.9569(2) 0.5208(5) 0.7099(3) 0.0294(9) Uani 1 d .

loop_
_atom_type_symbol
_atom_type_description
_atom_type_scat_dispersion_real
_atom_type_scat_dispersion_imag
_atom_type_scat_source
C C 0.0033 0.0016 'International Tables Vol C Tables 4.2.6.8 and 6.1.1.4'
H H 0.0000 0.0000 'International Tables Vol C Tables 4.2.6.8 and 6.1.1.4'
N N 0.0061 0.0033 'International Tables Vol C Tables 4.2.6.8 and 6.1.1.4'
O O 0.0106 0.0060 'International Tables Vol C Tables 4.2.6.8 and 6.1.1.4'
Cu Cu 0.3201 1.2651 'International Tables Vol C Tables 4.2.6.8 and 6.1.1.4'

loop_
_geom_angle_atom_site_label_1
_geom_angle_atom_site_label_2
_geom_angle_atom_site_label_3
_geom_angle
_geom_angle_site_symmetry_1
_geom_angle_site_symmetry_3
N1 Cu1 O4 170.34(13) . .
N1 Cu1 N2 82.7(2) . .
O4 Cu1 N2 98.25(15) . .
N1 Cu1 O1 82.51(13) . .
O4 Cu1 O1 96.53(12) . .
N2 Cu1 O1 165.18(14) . .
N3 Cu2 O6 169.50(14) . 3_455
N3 Cu2 N4 83.8(2) . .
O6 Cu2 N4 98.30(14) 3_455 .
N3 Cu2 O2 83.06(13) . .
O6 Cu2 O2 95.53(12) 3_455 .
N4 Cu2 O2 165.88(13) . .
C2 N1 C3 125.1(4) . .
C2 N1 Cu1 117.3(3) . .
C3 N1 Cu1 117.6(3) . .
C4 N2 Cu1 107.3(3) . .
C1 N3 C5 127.5(4) . .
C1 N3 Cu2 116.3(3) . .
C5 N3 Cu2 116.1(3) . .
C6 N4 Cu2 106.3(3) . .
C1 O1 Cu1 110.2(3) . .
C2 O2 Cu2 110.0(3) . .
C7 O4 Cu1 115.4(3) . .
C14 O6 Cu2 112.6(2) . 3
N3 C1 O1 129.7(4) . .
N3 C1 C2 112.7(3) . .
O1 C1 C2 117.6(4) . .
O2 C2 N1 129.8(4) . .
O2 C2 C1 117.9(4) . .
N1 C2 C1 112.3(3) . .
N1 C3 C4 106.1(4) . .
N2 C4 C3 108.4(4) . .
N3 C5 C6 105.3(4) . .
N4 C6 C5 110.8(5) . .
O3 C7 O4 122.7(4) . .
O3 C7 C8 122.1(4) . .
O4 C7 C8 115.1(4) . .
C9 C8 C13 118.7(4) . .
C9 C8 C7 116.3(4) . .
C13 C8 C7 125.0(3) . .
C10 C9 C8 121.7(5) . .
C9 C10 C11 119.4(4) . .
C10 C11 C12 119.0(5) . .
C11 C12 C13 123.3(6) . .
C12 C13 C8 117.4(4) . .
C12 C13 C14 119.2(4) . .
C8 C13 C14 123.3(3) . .
O5 C14 O6 122.5(4) . .
O5 C14 C13 123.3(4) . .
O6 C14 C13 114.2(3) . .

loop_
_geom_bond_atom_site_label_1
_geom_bond_atom_site_label_2
_geom_bond_distance
_geom_bond_site_symmetry_2
Cu1 N1 1.925(3) .
Cu1 O4 1.953(3) .
Cu1 N2 2.009(4) .
Cu1 O1 2.039(3) .
Cu2 N3 1.921(3) .
Cu2 O6 1.940(3) 3_455
Cu2 N4 2.008(4) .
Cu2 O2 2.018(3) .
N1 C2 1.289(5) .
N1 C3 1.445(6) .
N2 C4 1.507(6) .
N3 C1 1.270(5) .
N3 C5 1.472(6) .
N4 C6 1.484(7) .
O1 C1 1.295(4) .
O2 C2 1.274(4) .
O3 C7 1.224(5) .
O4 C7 1.283(4) .
O5 C14 1.226(5) .
O6 C14 1.287(4) .
O6 Cu2 1.940(3) 3
C1 C2 1.526(5) .
C3 C4 1.510(7) .
C5 C6 1.491(8) .
C7 C8 1.514(6) .
C8 C9 1.395(6) .
C8 C13 1.399(6) .
C9 C10 1.367(6) .
C10 C11 1.367(9) .
C11 C12 1.371(8) .
C12 C13 1.373(7) .
C13 C14 1.491(6) .
